data_4330327
loop_
_publ_author_name
'Yanmei Chen'
'Lei Li'
'Zhou Chen'
'Yonglu Liu'
'Hailiang Hu'
'Wenqian Chen'
'Wei Liu'
'Yahong Li'
'Tao Lei'
'Yanyuan Cao'
'Zhenghui Kang'
'Miaoshui Lin'
'Wu Li'

_publ_section_title
;
 Metal-Mediated Controllable Creation of Secondary, Tertiary, and
 Quaternary Carbon Centers: A Powerful Strategy for the Synthesis of Iron,
 Cobalt, and Copper Complexes with in Situ Generated Substituted
 1-Pyridineimidazo[1,5-a]pyridine Ligands
;
_journal_name_full 'Inorganic Chemistry'
_journal_page_first 9705
_journal_page_last 9713
_journal_paper_doi 10.1021/ic300949y
_journal_volume 51
_journal_year 2012
_chemical_formula_moiety 'C18 H12 N4 O, C2 H4 O2 '
_chemical_formula_sum 'C20 H16 N4 O3'
_chemical_formula_weight 360.37
_chemical_name_systematic
; 
 ? 
;
_space_group_IT_number 2
_symmetry_cell_setting triclinic
_symmetry_space_group_name_Hall '-P 1'
_symmetry_space_group_name_H-M 'P -1'
_atom_sites_solution_hydrogens geom
_atom_sites_solution_primary direct
_atom_sites_solution_secondary difmap
_audit_creation_method SHELXL-97
_cell_angle_alpha 94.823(3)
_cell_angle_beta 106.643(2)
_cell_angle_gamma 100.403(3)
_cell_formula_units_Z 2
_cell_length_a 7.1185(3)
_cell_length_b 11.4181(4)
_cell_length_c 11.6674(4)
_cell_measurement_reflns_used 2221
_cell_measurement_temperature 296(2)
_cell_measurement_theta_max 20.476
_cell_measurement_theta_min 2.403
_cell_volume 884.33(6)
_computing_structure_refinement 'SHELXL-97 (Sheldrick, 2008)'
_computing_structure_solution 'SHELXS-97 (Sheldrick, 2008)'
_diffrn_ambient_temperature 296(2)
_diffrn_measured_fraction_theta_full 0.997
_diffrn_measured_fraction_theta_max 0.997
_diffrn_radiation_monochromator graphite
_diffrn_radiation_source 'fine-focus sealed tube'
_diffrn_radiation_type MoK\a
_diffrn_radiation_wavelength 0.71073
_diffrn_reflns_av_R_equivalents 0.0443
_diffrn_reflns_av_sigmaI/netI 0.0462
_diffrn_reflns_limit_h_max 8
_diffrn_reflns_limit_h_min -8
_diffrn_reflns_limit_k_max 14
_diffrn_reflns_limit_k_min -14
_diffrn_reflns_limit_l_max 14
_diffrn_reflns_limit_l_min -14
_diffrn_reflns_number 13072
_diffrn_reflns_theta_full 26.27
_diffrn_reflns_theta_max 26.27
_diffrn_reflns_theta_min 1.83
_exptl_absorpt_coefficient_mu 0.094
_exptl_absorpt_correction_T_max 0.9860
_exptl_absorpt_correction_T_min 0.9814
_exptl_absorpt_correction_type multi-scan
_exptl_absorpt_process_details SADABS
_exptl_crystal_colour light-green
_exptl_crystal_density_diffrn 1.353
_exptl_crystal_description rod-like
_exptl_crystal_F_000 376
_exptl_crystal_size_max 0.20
_exptl_crystal_size_mid 0.19
_exptl_crystal_size_min 0.15
_refine_diff_density_max 0.510
_refine_diff_density_min -0.419
_refine_diff_density_rms 0.038
_refine_ls_extinction_method none
_refine_ls_goodness_of_fit_ref 1.060
_refine_ls_hydrogen_treatment constr
_refine_ls_matrix_type full
_refine_ls_number_parameters 240
_refine_ls_number_reflns 3570
_refine_ls_number_restraints 0
_refine_ls_restrained_S_all 1.060
_refine_ls_R_factor_all 0.1026
_refine_ls_R_factor_gt 0.0599
_refine_ls_shift/su_max 0.006
_refine_ls_shift/su_mean 0.000
_refine_ls_structure_factor_coef Fsqd
_refine_ls_weighting_details 'calc w=1/[\s^2^(Fo^2^)+(0.0963P)^2^+0.1095P] where P=(Fo^2^+2Fc^2^)/3'
_refine_ls_weighting_scheme calc
_refine_ls_wR_factor_gt 0.1771
_refine_ls_wR_factor_ref 0.2059
_reflns_number_gt 1963
_reflns_number_total 3570
_reflns_threshold_expression >2sigma(I)
_cod_data_source_file ic300949y_L1.cif
_cod_data_source_block t
_cod_database_code 4330327

loop_
_symmetry_equiv_pos_as_xyz
'x, y, z'
'-x, -y, -z'

loop_
_atom_site_label
_atom_site_type_symbol
_atom_site_fract_x
_atom_site_fract_y
_atom_site_fract_z
_atom_site_U_iso_or_equiv
_atom_site_adp_type
_atom_site_occupancy
_atom_site_symmetry_multiplicity
_atom_site_calc_flag
_atom_site_refinement_flags
O1 O 0.4127(4) 0.78190(18) 0.85350(18) 0.0960(7) Uani 1 1 d .
C2 C 0.0829(5) 0.9188(3) 0.3168(3) 0.0804(8) Uani 1 1 d .
H2A H 0.0653 0.8383 0.3279 0.096 Uiso 1 1 calc R
C3 C 0.0014(5) 0.9503(3) 0.2054(3) 0.0926(10) Uani 1 1 d .
H3 H -0.0722 0.8914 0.1401 0.111 Uiso 1 1 calc R
N2 N 0.2594(3) 0.86504(18) 0.55654(19) 0.0642(6) Uani 1 1 d .
O2 O 1.0362(4) 0.6296(2) 0.91094(19) 0.1039(8) Uani 1 1 d .
H2 H 1.0799 0.6070 0.8571 0.156 Uiso 1 1 calc R
C4 C 0.0291(5) 1.0686(4) 0.1912(3) 0.0934(10) Uani 1 1 d .
H4 H -0.0252 1.0922 0.1165 0.112 Uiso 1 1 calc R
C11 C 0.4285(4) 0.9895(2) 0.7305(2) 0.0648(7) Uani 1 1 d .
C5 C 0.1387(5) 1.1514(3) 0.2895(3) 0.0923(10) Uani 1 1 d .
H5 H 0.1586 1.2322 0.2794 0.111 Uiso 1 1 calc R
N1 N 0.2188(4) 1.1242(2) 0.3989(2) 0.0798(7) Uani 1 1 d .
C15 C 0.3256(4) 0.6080(3) 0.5713(3) 0.0765(8) Uani 1 1 d .
H15 H 0.3929 0.6641 0.5354 0.092 Uiso 1 1 calc R
C1 C 0.1916(4) 1.0078(2) 0.4123(2) 0.0649(7) Uani 1 1 d .
C6 C 0.2778(4) 0.9758(2) 0.5316(2) 0.0606(7) Uani 1 1 d .
N3 N 0.3836(3) 1.05681(18) 0.6368(2) 0.0642(6) Uani 1 1 d .
C7 C 0.4411(5) 1.1808(2) 0.6564(3) 0.0807(9) Uani 1 1 d .
H7 H 0.4129 1.2249 0.5924 0.097 Uiso 1 1 calc R
C8 C 0.5386(5) 1.2365(3) 0.7695(3) 0.0967(10) Uani 1 1 d .
H8 H 0.5768 1.3200 0.7836 0.116 Uiso 1 1 calc R
C9 C 0.5837(5) 1.1715(3) 0.8664(3) 0.0951(10) Uani 1 1 d .
H9 H 0.6504 1.2121 0.9440 0.114 Uiso 1 1 calc R
C10 C 0.5315(4) 1.0499(3) 0.8483(3) 0.0788(8) Uani 1 1 d .
H10 H 0.5631 1.0068 0.9128 0.095 Uiso 1 1 calc R
C12 C 0.3512(4) 0.8702(2) 0.6777(2) 0.0635(7) Uani 1 1 d .
C13 C 0.3544(4) 0.7686(2) 0.7430(3) 0.0702(7) Uani 1 1 d .
C14 C 0.2843(4) 0.6430(2) 0.6762(2) 0.0661(7) Uani 1 1 d .
N4 N 0.1849(4) 0.5642(2) 0.72866(19) 0.0749(7) Uani 1 1 d .
C18 C 0.1259(5) 0.4503(3) 0.6766(3) 0.0838(9) Uani 1 1 d .
H18 H 0.0549 0.3957 0.7121 0.101 Uiso 1 1 calc R
C17 C 0.1634(5) 0.4082(3) 0.5735(3) 0.0824(9) Uani 1 1 d .
H17 H 0.1204 0.3273 0.5406 0.099 Uiso 1 1 calc R
C16 C 0.2656(4) 0.4885(3) 0.5207(3) 0.0820(9) Uani 1 1 d .
H16 H 0.2946 0.4629 0.4512 0.098 Uiso 1 1 calc R
C19 C 0.8438(7) 0.5825(4) 0.8816(4) 0.1034(8) Uani 1 1 d .
O3 O 0.7525(4) 0.5263(3) 0.7847(3) 0.1309(10) Uani 1 1 d .
C20 C 0.7502(6) 0.6088(3) 0.9757(3) 0.1034(8) Uani 1 1 d .
H20A H 0.6736 0.6691 0.9541 0.155 Uiso 1 1 calc R
H20B H 0.8529 0.6376 1.0517 0.155 Uiso 1 1 calc R
H20C H 0.6632 0.5367 0.9825 0.155 Uiso 1 1 calc R

loop_
_atom_site_aniso_label
_atom_site_aniso_U_11
_atom_site_aniso_U_22
_atom_site_aniso_U_33
_atom_site_aniso_U_23
_atom_site_aniso_U_13
_atom_site_aniso_U_12
O1 0.1311(19) 0.0865(14) 0.0594(13) 0.0143(10) 0.0239(12) 0.0028(13)
C2 0.088(2) 0.0773(19) 0.075(2) 0.0153(16) 0.0276(17) 0.0086(16)
C3 0.093(2) 0.102(3) 0.075(2) 0.0150(18) 0.0183(17) 0.0136(18)
N2 0.0675(13) 0.0657(13) 0.0615(14) 0.0116(10) 0.0272(11) 0.0069(10)
O2 0.1064(17) 0.1101(18) 0.0802(15) 0.0037(13) 0.0240(13) -0.0022(14)
C4 0.094(2) 0.117(3) 0.078(2) 0.037(2) 0.0274(19) 0.035(2)
C11 0.0662(16) 0.0703(17) 0.0627(16) 0.0110(13) 0.0320(13) 0.0065(13)
C5 0.102(2) 0.091(2) 0.096(3) 0.039(2) 0.038(2) 0.0300(19)
N1 0.0919(17) 0.0754(16) 0.0801(17) 0.0276(13) 0.0329(14) 0.0200(13)
C15 0.0808(19) 0.079(2) 0.0734(19) 0.0145(15) 0.0302(15) 0.0155(15)
C1 0.0634(16) 0.0712(17) 0.0686(18) 0.0166(14) 0.0328(14) 0.0126(13)
C6 0.0642(16) 0.0604(15) 0.0631(17) 0.0106(13) 0.0311(13) 0.0087(12)
N3 0.0686(14) 0.0595(13) 0.0697(14) 0.0091(11) 0.0331(11) 0.0077(10)
C7 0.097(2) 0.0588(16) 0.091(2) 0.0092(15) 0.0410(18) 0.0074(15)
C8 0.116(3) 0.0692(19) 0.102(3) -0.0035(19) 0.045(2) 0.0010(18)
C9 0.104(2) 0.089(2) 0.081(2) -0.0095(19) 0.0340(19) -0.0059(18)
C10 0.085(2) 0.080(2) 0.0663(19) 0.0009(15) 0.0292(15) -0.0004(15)
C12 0.0712(17) 0.0625(16) 0.0591(17) 0.0105(12) 0.0289(13) 0.0054(12)
C13 0.0755(18) 0.0746(18) 0.0592(18) 0.0124(14) 0.0241(14) 0.0061(13)
C14 0.0716(17) 0.0661(16) 0.0590(16) 0.0172(13) 0.0158(13) 0.0137(13)
N4 0.0893(16) 0.0667(14) 0.0647(14) 0.0160(11) 0.0225(12) 0.0054(12)
C18 0.101(2) 0.0648(18) 0.078(2) 0.0177(15) 0.0227(17) 0.0043(15)
C17 0.092(2) 0.0640(17) 0.083(2) 0.0103(15) 0.0137(17) 0.0186(15)
C16 0.084(2) 0.084(2) 0.078(2) 0.0019(16) 0.0221(17) 0.0263(16)
C19 0.120(2) 0.1039(19) 0.0925(19) 0.0289(15) 0.0396(15) 0.0215(15)
O3 0.126(2) 0.146(2) 0.0993(19) -0.0050(17) 0.0351(16) -0.0165(17)
C20 0.120(2) 0.1039(19) 0.0925(19) 0.0289(15) 0.0396(15) 0.0215(15)

loop_
_atom_type_symbol
_atom_type_description
_atom_type_scat_dispersion_real
_atom_type_scat_dispersion_imag
_atom_type_scat_source
C C 0.0033 0.0016 'International Tables Vol C Tables 4.2.6.8 and 6.1.1.4'
H H 0.0000 0.0000 'International Tables Vol C Tables 4.2.6.8 and 6.1.1.4'
N N 0.0061 0.0033 'International Tables Vol C Tables 4.2.6.8 and 6.1.1.4'
O O 0.0106 0.0060 'International Tables Vol C Tables 4.2.6.8 and 6.1.1.4'

loop_
_geom_angle_atom_site_label_1
_geom_angle_atom_site_label_2
_geom_angle_atom_site_label_3
_geom_angle
C3 C2 C1 119.3(3)
C4 C3 C2 119.4(3)
C6 N2 C12 107.8(2)
C3 C4 C5 118.1(3)
N3 C11 C12 105.5(2)
N3 C11 C10 118.8(2)
C12 C11 C10 135.7(3)
N1 C5 C4 124.2(3)
C5 N1 C1 117.5(3)
C16 C15 C14 119.0(3)
N1 C1 C2 121.6(3)
N1 C1 C6 118.5(2)
C2 C1 C6 119.9(3)
N2 C6 N3 109.9(2)
N2 C6 C1 124.2(2)
N3 C6 C1 125.8(2)
C7 N3 C11 121.4(2)
C7 N3 C6 131.5(2)
C11 N3 C6 107.1(2)
C8 C7 N3 118.7(3)
C7 C8 C9 121.3(3)
C10 C9 C8 120.6(3)
C9 C10 C11 119.1(3)
N2 C12 C11 109.7(2)
N2 C12 C13 125.4(2)
C11 C12 C13 124.7(2)
O1 C13 C12 121.4(3)
O1 C13 C14 118.2(2)
C12 C13 C14 120.3(2)
N4 C14 C15 121.7(3)
N4 C14 C13 114.9(2)
C15 C14 C13 123.3(2)
C18 N4 C14 117.9(3)
N4 C18 C17 123.9(3)
C16 C17 C18 118.0(3)
C17 C16 C15 119.5(3)
O3 C19 O2 121.9(4)
O3 C19 C20 123.4(4)
O2 C19 C20 114.7(4)

loop_
_geom_bond_atom_site_label_1
_geom_bond_atom_site_label_2
_geom_bond_distance
O1 C13 1.222(3)
C2 C3 1.370(4)
C2 C1 1.381(4)
C3 C4 1.360(5)
N2 C6 1.313(3)
N2 C12 1.368(3)
O2 C19 1.310(4)
C4 C5 1.363(5)
C11 N3 1.385(3)
C11 C12 1.389(3)
C11 C10 1.408(4)
C5 N1 1.328(4)
N1 C1 1.337(3)
C15 C16 1.379(4)
C15 C14 1.382(4)
C1 C6 1.458(4)
C6 N3 1.399(3)
N3 C7 1.381(3)
C7 C8 1.343(4)
C8 C9 1.397(5)
C9 C10 1.352(4)
C12 C13 1.441(4)
C13 C14 1.498(4)
C14 N4 1.340(3)
N4 C18 1.327(3)
C18 C17 1.372(4)
C17 C16 1.363(4)
C19 O3 1.192(4)
C19 C20 1.475(5)

loop_
_geom_hbond_atom_site_label_D
_geom_hbond_atom_site_label_H
_geom_hbond_atom_site_label_A
_geom_hbond_distance_DH
_geom_hbond_distance_HA
_geom_hbond_distance_DA
_geom_hbond_angle_DHA
_geom_hbond_site_symmetry_A
O2 H2 N4 0.82 1.92 2.740(3) 176.4 1_655
C7 H7 N1 0.93 2.35 2.920(4) 119.1 .
C8 H8 O3 0.93 2.46 3.351(4) 161.3 1_565
C9 H9 O1 0.93 2.53 3.259(4) 136.0 2_677
C10 H10 O1 0.93 2.55 3.035(4) 112.9 .
C20 H20A O1 0.96 2.52 3.455(4) 164.5 .

loop_
_geom_torsion_atom_site_label_1
_geom_torsion_atom_site_label_2
_geom_torsion_atom_site_label_3
_geom_torsion_atom_site_label_4
_geom_torsion
C1 C2 C3 C4 0.0(5)
C2 C3 C4 C5 0.2(5)
C3 C4 C5 N1 -0.7(5)
C4 C5 N1 C1 0.8(5)
C5 N1 C1 C2 -0.6(4)
C5 N1 C1 C6 -179.8(2)
C3 C2 C1 N1 0.2(4)
C3 C2 C1 C6 179.4(3)
C12 N2 C6 N3 0.2(3)
C12 N2 C6 C1 -177.3(2)
N1 C1 C6 N2 179.1(2)
C2 C1 C6 N2 -0.1(4)
N1 C1 C6 N3 2.0(4)
C2 C1 C6 N3 -177.2(2)
C12 C11 N3 C7 -179.2(2)
C10 C11 N3 C7 1.3(4)
C12 C11 N3 C6 1.1(3)
C10 C11 N3 C6 -178.4(2)
N2 C6 N3 C7 179.5(2)
C1 C6 N3 C7 -3.1(4)
N2 C6 N3 C11 -0.9(3)
C1 C6 N3 C11 176.6(2)
C11 N3 C7 C8 -1.5(4)
C6 N3 C7 C8 178.1(3)
N3 C7 C8 C9 0.6(5)
C7 C8 C9 C10 0.5(5)
C8 C9 C10 C11 -0.7(5)
N3 C11 C10 C9 -0.2(4)
C12 C11 C10 C9 -179.5(3)
C6 N2 C12 C11 0.5(3)
C6 N2 C12 C13 176.1(2)
N3 C11 C12 N2 -1.0(3)
C10 C11 C12 N2 178.4(3)
N3 C11 C12 C13 -176.6(2)
C10 C11 C12 C13 2.8(5)
N2 C12 C13 O1 -168.8(3)
C11 C12 C13 O1 6.1(4)
N2 C12 C13 C14 10.9(4)
C11 C12 C13 C14 -174.2(2)
C16 C15 C14 N4 -1.1(4)
C16 C15 C14 C13 175.9(3)
O1 C13 C14 N4 36.7(4)
C12 C13 C14 N4 -143.0(3)
O1 C13 C14 C15 -140.4(3)
C12 C13 C14 C15 39.9(4)
C15 C14 N4 C18 -0.1(4)
C13 C14 N4 C18 -177.3(2)
C14 N4 C18 C17 1.1(5)
N4 C18 C17 C16 -0.7(5)
C18 C17 C16 C15 -0.6(4)
C14 C15 C16 C17 1.4(4)

loop_
_cod_related_entry_id
_cod_related_entry_database
_cod_related_entry_code
1 ChemSpider 30661245
